data_7157964
loop_
_publ_author_name
'Li, Zhen'
'Vijaykumar, Gonela'
'Li, Xiangdong'
'Golz, Christopher'
'Alcarazo, Manuel'

_publ_section_title
;
 5-(Diarylimino)- and 5-(sulfoximido)dibenzothiophenium triflates:
 syntheses and applications as electrophilic aminating reagents.
;
_journal_issue 13
_journal_name_full 'Organic &amp; biomolecular chemistry'
_journal_page_first 2941
_journal_page_last 2948
_journal_paper_doi 10.1039/d1ob00285f
_journal_volume 19
_journal_year 2021
_chemical_formula_moiety 'C27 H25 N O3 S'
_chemical_formula_sum 'C27 H25 N O3 S'
_chemical_formula_weight 443.54
_space_group_crystal_system monoclinic
_space_group_IT_number 14
_space_group_name_Hall '-P 2ybc'
_space_group_name_H-M_alt 'P 1 21/c 1'
_atom_sites_solution_hydrogens geom
_atom_sites_solution_primary dual
_audit_creation_date 2020-10-02
_audit_creation_method
;
Olex2 1.3
(compiled 2020.07.31 svn.rc2a77460 for OlexSys, GUI svn.r6145)
;
_audit_update_record
;
2021-02-15 deposited with the CCDC.	2021-03-08 downloaded from the CCDC.
;
_cell_angle_alpha 90
_cell_angle_beta 100.472(4)
_cell_angle_gamma 90
_cell_formula_units_Z 4
_cell_length_a 12.3013(16)
_cell_length_b 11.0116(11)
_cell_length_c 16.542(2)
_cell_measurement_reflns_used 9905
_cell_measurement_temperature 100.0
_cell_measurement_theta_max 29.613
_cell_measurement_theta_min 2.749
_cell_volume 2203.4(4)
_computing_cell_refinement 'SAINT V8.40A (Bruker, 2019)'
_computing_data_reduction 'SAINT V8.40A (Bruker, 2019)'
_computing_molecular_graphics 'Olex2 1.3 (Dolomanov et al., 2009)'
_computing_publication_material 'Olex2 1.3 (Dolomanov et al., 2009)'
_computing_structure_refinement 'XL  (Sheldrick, 2008)'
_computing_structure_solution 'XT  (Sheldrick, 2015)'
_diffrn_ambient_temperature 100.0
_diffrn_measured_fraction_theta_full 0.999
_diffrn_measured_fraction_theta_max 0.998
_diffrn_measurement_device_type 'Bruker D8 Venture CuMo Dual Source'
_diffrn_measurement_method '\f and \w scans'
_diffrn_radiation_type MoK\a
_diffrn_radiation_wavelength 0.71073
_diffrn_reflns_av_R_equivalents 0.0277
_diffrn_reflns_av_unetI/netI 0.0130
_diffrn_reflns_Laue_measured_fraction_full 0.999
_diffrn_reflns_Laue_measured_fraction_max 0.998
_diffrn_reflns_limit_h_max 17
_diffrn_reflns_limit_h_min -16
_diffrn_reflns_limit_k_max 15
_diffrn_reflns_limit_k_min -14
_diffrn_reflns_limit_l_max 23
_diffrn_reflns_limit_l_min -23
_diffrn_reflns_number 81796
_diffrn_reflns_point_group_measured_fraction_full 0.999
_diffrn_reflns_point_group_measured_fraction_max 0.998
_diffrn_reflns_theta_full 25.242
_diffrn_reflns_theta_max 29.669
_diffrn_reflns_theta_min 2.233
_diffrn_source_current 1.0
_diffrn_source_power 0.05
_diffrn_source_voltage 50.0
_diffrn_standards_number 0
_exptl_absorpt_coefficient_mu 0.177
_exptl_absorpt_correction_T_max 0.7676
_exptl_absorpt_correction_T_min 0.7347
_exptl_absorpt_correction_type multi-scan
_exptl_absorpt_process_details
;
SADABS-2016/2 (Bruker,2016/2) was used for absorption correction.
wR2(int) was 0.0920 before and 0.0452 after correction.
The Ratio of minimum to maximum transmission is 0.9571.
The \l/2 correction factor is Not present.
;
_exptl_crystal_colour colourless
_exptl_crystal_colour_primary colourless
_exptl_crystal_density_diffrn 1.337
_exptl_crystal_description block
_exptl_crystal_F_000 936
_exptl_crystal_recrystallization_method 'Re-crystallisation from solvent: DCM and diethylether'
_exptl_crystal_size_max 0.291
_exptl_crystal_size_mid 0.278
_exptl_crystal_size_min 0.112
_refine_diff_density_max 0.398
_refine_diff_density_min -0.422
_refine_diff_density_rms 0.047
_refine_ls_extinction_method none
_refine_ls_goodness_of_fit_ref 1.038
_refine_ls_hydrogen_treatment constr
_refine_ls_matrix_type full
_refine_ls_number_parameters 291
_refine_ls_number_reflns 6220
_refine_ls_number_restraints 0
_refine_ls_restrained_S_all 1.038
_refine_ls_R_factor_all 0.0346
_refine_ls_R_factor_gt 0.0324
_refine_ls_shift/su_max 0.001
_refine_ls_shift/su_mean 0.000
_refine_ls_structure_factor_coef Fsqd
_refine_ls_weighting_details 'w=1/[\s^2^(Fo^2^)+(0.0424P)^2^+1.1083P] where P=(Fo^2^+2Fc^2^)/3'
_refine_ls_weighting_scheme calc
_refine_ls_wR_factor_gt 0.0869
_refine_ls_wR_factor_ref 0.0890
_reflns_Friedel_coverage 0.000
_reflns_number_gt 5811
_reflns_number_total 6220
_reflns_threshold_expression 'I > 2\s(I)'
_cod_data_source_file d1ob00285f2.cif
_cod_data_source_block mo_1143_cg_0m
_cod_depositor_comments 'Adding full bibliography for 7157951--7157968.cif.'
_cod_original_cell_volume 2203.4(5)
_cod_database_code 7157964
_shelx_shelxl_version_number 2018/3
_shelx_space_group_comment
;
The symmetry employed for this shelxl refinement is uniquely defined
by the following loop, which should always be used as a source of
symmetry information in preference to the above space-group names.
They are only intended as comments.
;
_olex2_refinement_description
;
1. Fixed Uiso
 At 1.2 times of:
  All C(H) groups
 At 1.5 times of:
  All C(H,H,H) groups
2.a Ternary CH refined with riding coordinates:
 C13(H13)
2.b Aromatic/amide H refined with riding coordinates:
 C2(H2), C3(H3), C4(H4), C5(H5), C6(H6), C8(H8), C9(H9), C10(H10), C11(H11),
 C12(H12), C15(H15), C16(H16), C18(H18), C19(H19), C21(H21), C22(H22), C24(H24),
  C25(H25)
2.c Idealised Me refined as rotating group:
 C26(H26A,H26B,H26C), C27(H27A,H27B,H27C)
;
_olex2_submission_special_instructions 'No special instructions were received'

loop_
_space_group_symop_operation_xyz
'x, y, z'
'-x, y+1/2, -z+1/2'
'-x, -y, -z'
'x, -y-1/2, z-1/2'

loop_
_atom_site_label
_atom_site_type_symbol
_atom_site_fract_x
_atom_site_fract_y
_atom_site_fract_z
_atom_site_U_iso_or_equiv
_atom_site_adp_type
_atom_site_occupancy
_atom_site_site_symmetry_order
_atom_site_calc_flag
_atom_site_refinement_flags_posn
_atom_site_refinement_flags_adp
_atom_site_refinement_flags_occupancy
_atom_site_disorder_assembly
_atom_site_disorder_group
S1 S 0.45336(2) 0.25052(2) 0.32013(2) 0.01200(6) Uani 1 1 d . . . . .
O1 O 0.40104(6) 0.36579(6) 0.33333(4) 0.01707(14) Uani 1 1 d . . . . .
O2 O 0.96781(7) -0.12493(7) 0.34355(6) 0.02750(18) Uani 1 1 d . . . . .
O3 O 0.88243(7) 0.62409(7) 0.55863(5) 0.02399(17) Uani 1 1 d . . . . .
N1 N 0.56928(6) 0.21568(8) 0.36226(5) 0.01518(15) Uani 1 1 d . . . . .
C1 C 0.37189(7) 0.13246(8) 0.35040(5) 0.01328(16) Uani 1 1 d . . . . .
C2 C 0.25976(8) 0.15430(10) 0.34627(6) 0.01918(19) Uani 1 1 d . . . . .
H2 H 0.229486 0.232332 0.331702 0.023 Uiso 1 1 calc R U . . .
C3 C 0.19250(8) 0.05974(10) 0.36388(7) 0.0221(2) Uani 1 1 d . . . . .
H3 H 0.115561 0.072958 0.360901 0.027 Uiso 1 1 calc R U . . .
C4 C 0.23754(9) -0.05358(10) 0.38573(6) 0.0209(2) Uani 1 1 d . . . . .
H4 H 0.191084 -0.118116 0.396726 0.025 Uiso 1 1 calc R U . . .
C5 C 0.35038(9) -0.07328(10) 0.39164(7) 0.0235(2) Uani 1 1 d . . . . .
H5 H 0.381070 -0.150571 0.407920 0.028 Uiso 1 1 calc R U . . .
C6 C 0.41829(8) 0.02010(9) 0.37374(6) 0.01953(19) Uani 1 1 d . . . . .
H6 H 0.495392 0.007167 0.377442 0.023 Uiso 1 1 calc R U . . .
C7 C 0.43602(7) 0.23253(8) 0.21165(5) 0.01286(16) Uani 1 1 d . . . . .
C8 C 0.48571(8) 0.13285(8) 0.18105(6) 0.01470(17) Uani 1 1 d . . . . .
H8 H 0.528510 0.077034 0.217466 0.018 Uiso 1 1 calc R U . . .
C9 C 0.47163(8) 0.11649(9) 0.09653(6) 0.01672(18) Uani 1 1 d . . . . .
H9 H 0.504874 0.049075 0.074694 0.020 Uiso 1 1 calc R U . . .
C10 C 0.40870(8) 0.19906(9) 0.04380(6) 0.01793(18) Uani 1 1 d . . . . .
H10 H 0.399217 0.187543 -0.013971 0.022 Uiso 1 1 calc R U . . .
C11 C 0.35966(8) 0.29814(9) 0.07496(6) 0.01802(18) Uani 1 1 d . . . . .
H11 H 0.317387 0.354232 0.038446 0.022 Uiso 1 1 calc R U . . .
C12 C 0.37237(8) 0.31538(9) 0.15970(6) 0.01540(17) Uani 1 1 d . . . . .
H12 H 0.338334 0.382244 0.181511 0.018 Uiso 1 1 calc R U . . .
C13 C 0.66660(8) 0.26953(9) 0.33514(6) 0.01430(17) Uani 1 1 d . . . . .
H13 H 0.644115 0.302805 0.278314 0.017 Uiso 1 1 calc R U . . .
C14 C 0.71784(8) 0.37044(8) 0.39257(6) 0.01440(17) Uani 1 1 d . . . . .
C15 C 0.70513(8) 0.37456(9) 0.47476(6) 0.01649(18) Uani 1 1 d . . . . .
H15 H 0.658213 0.317401 0.494359 0.020 Uiso 1 1 calc R U . . .
C16 C 0.76000(8) 0.46085(9) 0.52808(6) 0.01854(19) Uani 1 1 d . . . . .
H16 H 0.750025 0.462869 0.583682 0.022 Uiso 1 1 calc R U . . .
C17 C 0.82986(8) 0.54476(9) 0.50033(6) 0.01789(18) Uani 1 1 d . . . . .
C18 C 0.84039(8) 0.54520(9) 0.41800(7) 0.01913(19) Uani 1 1 d . . . . .
H18 H 0.885495 0.604008 0.398060 0.023 Uiso 1 1 calc R U . . .
C19 C 0.78383(8) 0.45813(9) 0.36505(6) 0.01762(18) Uani 1 1 d . . . . .
H19 H 0.790611 0.458810 0.308752 0.021 Uiso 1 1 calc R U . . .
C20 C 0.74905(8) 0.16668(9) 0.33397(6) 0.01479(17) Uani 1 1 d . . . . .
C21 C 0.79471(8) 0.10852(9) 0.40744(6) 0.01850(19) Uani 1 1 d . . . . .
H21 H 0.775185 0.135425 0.457464 0.022 Uiso 1 1 calc R U . . .
C22 C 0.86759(9) 0.01283(10) 0.40887(7) 0.02060(19) Uani 1 1 d . . . . .
H22 H 0.898177 -0.024950 0.459538 0.025 Uiso 1 1 calc R U . . .
C23 C 0.89621(8) -0.02829(9) 0.33568(7) 0.01987(19) Uani 1 1 d . . . . .
C24 C 0.85226(9) 0.02793(10) 0.26194(7) 0.0223(2) Uani 1 1 d . . . . .
H24 H 0.871737 0.000810 0.211952 0.027 Uiso 1 1 calc R U . . .
C25 C 0.77882(8) 0.12515(10) 0.26200(6) 0.01967(19) Uani 1 1 d . . . . .
H25 H 0.748698 0.163532 0.211452 0.024 Uiso 1 1 calc R U . . .
C26 C 0.99621(10) -0.17175(14) 0.26959(9) 0.0385(3) Uani 1 1 d . . . . .
H26A H 0.928730 -0.195065 0.231596 0.058 Uiso 1 1 calc R U . . .
H26B H 1.043921 -0.243032 0.282441 0.058 Uiso 1 1 calc R U . . .
H26C H 1.035477 -0.109268 0.243984 0.058 Uiso 1 1 calc R U . . .
C27 C 0.96014(9) 0.70562(10) 0.53368(8) 0.0262(2) Uani 1 1 d . . . . .
H27A H 0.922016 0.758948 0.490164 0.039 Uiso 1 1 calc R U . . .
H27B H 1.017225 0.659142 0.512931 0.039 Uiso 1 1 calc R U . . .
H27C H 0.994600 0.754785 0.580812 0.039 Uiso 1 1 calc R U . . .

loop_
_atom_site_aniso_label
_atom_site_aniso_U_11
_atom_site_aniso_U_22
_atom_site_aniso_U_33
_atom_site_aniso_U_23
_atom_site_aniso_U_13
_atom_site_aniso_U_12
S1 0.01261(11) 0.01231(11) 0.01108(10) -0.00027(7) 0.00214(7) 0.00006(7)
O1 0.0212(3) 0.0128(3) 0.0175(3) -0.0021(2) 0.0043(3) 0.0021(3)
O2 0.0194(4) 0.0212(4) 0.0427(5) -0.0030(3) 0.0077(3) 0.0044(3)
O3 0.0249(4) 0.0205(4) 0.0272(4) -0.0068(3) 0.0066(3) -0.0079(3)
N1 0.0119(3) 0.0201(4) 0.0134(3) 0.0031(3) 0.0017(3) -0.0010(3)
C1 0.0135(4) 0.0148(4) 0.0118(4) -0.0007(3) 0.0030(3) -0.0009(3)
C2 0.0140(4) 0.0192(4) 0.0241(5) -0.0018(4) 0.0027(3) 0.0004(3)
C3 0.0148(4) 0.0274(5) 0.0247(5) -0.0037(4) 0.0050(4) -0.0045(4)
C4 0.0228(5) 0.0253(5) 0.0149(4) 0.0007(4) 0.0041(3) -0.0096(4)
C5 0.0251(5) 0.0189(5) 0.0263(5) 0.0070(4) 0.0040(4) -0.0019(4)
C6 0.0164(4) 0.0184(5) 0.0244(5) 0.0045(4) 0.0051(4) 0.0015(4)
C7 0.0136(4) 0.0135(4) 0.0114(4) 0.0000(3) 0.0021(3) -0.0009(3)
C8 0.0158(4) 0.0137(4) 0.0148(4) 0.0002(3) 0.0036(3) 0.0006(3)
C9 0.0197(4) 0.0162(4) 0.0153(4) -0.0019(3) 0.0058(3) -0.0018(3)
C10 0.0212(4) 0.0202(5) 0.0124(4) 0.0001(3) 0.0032(3) -0.0035(4)
C11 0.0193(4) 0.0188(4) 0.0148(4) 0.0033(3) 0.0002(3) -0.0001(3)
C12 0.0153(4) 0.0149(4) 0.0158(4) 0.0011(3) 0.0022(3) 0.0005(3)
C13 0.0131(4) 0.0175(4) 0.0123(4) 0.0020(3) 0.0024(3) -0.0010(3)
C14 0.0130(4) 0.0150(4) 0.0153(4) 0.0017(3) 0.0026(3) 0.0011(3)
C15 0.0168(4) 0.0173(4) 0.0158(4) 0.0018(3) 0.0038(3) -0.0020(3)
C16 0.0200(4) 0.0195(4) 0.0164(4) 0.0000(3) 0.0041(3) -0.0018(4)
C17 0.0164(4) 0.0147(4) 0.0226(5) -0.0021(3) 0.0034(3) -0.0005(3)
C18 0.0189(4) 0.0157(4) 0.0242(5) 0.0014(4) 0.0079(4) -0.0018(3)
C19 0.0180(4) 0.0180(4) 0.0180(4) 0.0021(3) 0.0064(3) -0.0002(3)
C20 0.0129(4) 0.0163(4) 0.0154(4) 0.0001(3) 0.0032(3) -0.0023(3)
C21 0.0210(4) 0.0183(4) 0.0166(4) 0.0014(3) 0.0043(3) 0.0007(4)
C22 0.0199(4) 0.0183(4) 0.0232(5) 0.0033(4) 0.0026(4) 0.0004(4)
C23 0.0120(4) 0.0168(4) 0.0313(5) -0.0025(4) 0.0050(4) -0.0017(3)
C24 0.0173(4) 0.0276(5) 0.0233(5) -0.0051(4) 0.0071(4) 0.0004(4)
C25 0.0169(4) 0.0261(5) 0.0165(4) -0.0004(4) 0.0045(3) 0.0003(4)
C26 0.0201(5) 0.0396(7) 0.0533(8) -0.0265(6) -0.0003(5) 0.0053(5)
C27 0.0232(5) 0.0180(5) 0.0376(6) -0.0026(4) 0.0064(4) -0.0049(4)

loop_
_atom_type_symbol
_atom_type_description
_atom_type_scat_dispersion_real
_atom_type_scat_dispersion_imag
_atom_type_scat_source
C C 0.0033 0.0016 'International Tables Vol C Tables 4.2.6.8 and 6.1.1.4'
H H 0.0000 0.0000 'International Tables Vol C Tables 4.2.6.8 and 6.1.1.4'
N N 0.0061 0.0033 'International Tables Vol C Tables 4.2.6.8 and 6.1.1.4'
O O 0.0106 0.0060 'International Tables Vol C Tables 4.2.6.8 and 6.1.1.4'
S S 0.1246 0.1234 'International Tables Vol C Tables 4.2.6.8 and 6.1.1.4'

loop_
_exptl_crystal_face_index_h
_exptl_crystal_face_index_k
_exptl_crystal_face_index_l
_exptl_crystal_face_perp_dist
2.00 -2.00 1.00 0.1260
-2.00 2.00 -1.00 0.0610
-2.00 -1.00 -2.00 0.1060
2.00 1.00 2.00 0.0920
2.00 -1.00 1.00 0.1150
-2.00 1.00 -1.00 0.0680
-1.00 -2.00 -1.00 0.1110
1.00 2.00 1.00 0.0710
-1.00 1.00 0.00 0.0560
1.00 -1.00 0.00 0.1190
1.00 0.00 0.00 0.0560
-1.00 0.00 0.00 0.0530
1.00 1.00 0.00 0.0530
-1.00 -1.00 0.00 0.1150
-2.00 2.00 1.00 0.0690
2.00 -2.00 -1.00 0.1280
2.00 0.00 -1.00 0.0920
-2.00 0.00 1.00 0.0560
-1.00 0.00 1.00 0.0800
1.00 0.00 -1.00 0.1160
-2.00 -1.00 2.00 0.1110
2.00 1.00 -2.00 0.0990
1.00 -1.00 -2.00 0.1450
-1.00 1.00 2.00 0.0960
1.00 0.00 -2.00 0.1320
-1.00 -1.00 2.00 0.1350
1.00 1.00 -2.00 0.1070
0.00 0.00 -1.00 0.1400
0.00 0.00 1.00 0.1340

loop_
_geom_angle_atom_site_label_1
_geom_angle_atom_site_label_2
_geom_angle_atom_site_label_3
_geom_angle
_geom_angle_site_symmetry_1
_geom_angle_site_symmetry_3
_geom_angle_publ_flag
O1 S1 N1 123.70(5) . . ?
O1 S1 C1 108.03(4) . . ?
O1 S1 C7 105.83(4) . . ?
N1 S1 C1 102.57(5) . . ?
N1 S1 C7 111.42(4) . . ?
C1 S1 C7 103.50(4) . . ?
C23 O2 C26 116.83(10) . . ?
C17 O3 C27 116.89(9) . . ?
C13 N1 S1 120.31(7) . . ?
C2 C1 S1 117.87(7) . . ?
C6 C1 S1 120.57(7) . . ?
C6 C1 C2 121.49(9) . . ?
C1 C2 H2 120.6 . . ?
C1 C2 C3 118.84(9) . . ?
C3 C2 H2 120.6 . . ?
C2 C3 H3 119.9 . . ?
C4 C3 C2 120.19(9) . . ?
C4 C3 H3 119.9 . . ?
C3 C4 H4 119.8 . . ?
C3 C4 C5 120.34(9) . . ?
C5 C4 H4 119.8 . . ?
C4 C5 H5 120.0 . . ?
C6 C5 C4 120.03(10) . . ?
C6 C5 H5 120.0 . . ?
C1 C6 C5 119.08(9) . . ?
C1 C6 H6 120.5 . . ?
C5 C6 H6 120.5 . . ?
C8 C7 S1 118.25(7) . . ?
C12 C7 S1 120.02(7) . . ?
C12 C7 C8 121.72(9) . . ?
C7 C8 H8 120.5 . . ?
C9 C8 C7 118.97(9) . . ?
C9 C8 H8 120.5 . . ?
C8 C9 H9 120.0 . . ?
C8 C9 C10 119.93(9) . . ?
C10 C9 H9 120.0 . . ?
C9 C10 H10 119.7 . . ?
C11 C10 C9 120.61(9) . . ?
C11 C10 H10 119.7 . . ?
C10 C11 H11 119.9 . . ?
C10 C11 C12 120.16(9) . . ?
C12 C11 H11 119.9 . . ?
C7 C12 C11 118.60(9) . . ?
C7 C12 H12 120.7 . . ?
C11 C12 H12 120.7 . . ?
N1 C13 H13 109.4 . . ?
N1 C13 C14 111.73(8) . . ?
N1 C13 C20 106.48(8) . . ?
C14 C13 H13 109.4 . . ?
C14 C13 C20 110.47(8) . . ?
C20 C13 H13 109.4 . . ?
C15 C14 C13 121.61(8) . . ?
C19 C14 C13 120.20(8) . . ?
C19 C14 C15 118.12(9) . . ?
C14 C15 H15 119.5 . . ?
C16 C15 C14 120.93(9) . . ?
C16 C15 H15 119.5 . . ?
C15 C16 H16 119.9 . . ?
C15 C16 C17 120.17(9) . . ?
C17 C16 H16 119.9 . . ?
O3 C17 C16 115.47(9) . . ?
O3 C17 C18 124.73(9) . . ?
C18 C17 C16 119.79(9) . . ?
C17 C18 H18 120.4 . . ?
C17 C18 C19 119.16(9) . . ?
C19 C18 H18 120.4 . . ?
C14 C19 C18 121.71(9) . . ?
C14 C19 H19 119.1 . . ?
C18 C19 H19 119.1 . . ?
C21 C20 C13 119.53(8) . . ?
C25 C20 C13 122.49(9) . . ?
C25 C20 C21 117.95(9) . . ?
C20 C21 H21 119.3 . . ?
C22 C21 C20 121.43(9) . . ?
C22 C21 H21 119.3 . . ?
C21 C22 H22 120.1 . . ?
C21 C22 C23 119.85(10) . . ?
C23 C22 H22 120.1 . . ?
O2 C23 C22 115.33(10) . . ?
O2 C23 C24 124.78(10) . . ?
C24 C23 C22 119.89(10) . . ?
C23 C24 H24 120.4 . . ?
C23 C24 C25 119.27(10) . . ?
C25 C24 H24 120.4 . . ?
C20 C25 C24 121.61(10) . . ?
C20 C25 H25 119.2 . . ?
C24 C25 H25 119.2 . . ?
O2 C26 H26A 109.5 . . ?
O2 C26 H26B 109.5 . . ?
O2 C26 H26C 109.5 . . ?
H26A C26 H26B 109.5 . . ?
H26A C26 H26C 109.5 . . ?
H26B C26 H26C 109.5 . . ?
O3 C27 H27A 109.5 . . ?
O3 C27 H27B 109.5 . . ?
O3 C27 H27C 109.5 . . ?
H27A C27 H27B 109.5 . . ?
H27A C27 H27C 109.5 . . ?
H27B C27 H27C 109.5 . . ?

loop_
_geom_bond_atom_site_label_1
_geom_bond_atom_site_label_2
_geom_bond_distance
_geom_bond_site_symmetry_2
_geom_bond_publ_flag
S1 O1 1.4574(7) . ?
S1 N1 1.5182(8) . ?
S1 C1 1.7685(10) . ?
S1 C7 1.7793(10) . ?
O2 C23 1.3725(12) . ?
O2 C26 1.4283(16) . ?
O3 C17 1.3729(12) . ?
O3 C27 1.4260(13) . ?
N1 C13 1.4769(12) . ?
C1 C2 1.3896(13) . ?
C1 C6 1.3877(13) . ?
C2 H2 0.9500 . ?
C2 C3 1.3932(14) . ?
C3 H3 0.9500 . ?
C3 C4 1.3864(16) . ?
C4 H4 0.9500 . ?
C4 C5 1.3906(16) . ?
C5 H5 0.9500 . ?
C5 C6 1.3902(14) . ?
C6 H6 0.9500 . ?
C7 C8 1.3954(13) . ?
C7 C12 1.3926(13) . ?
C8 H8 0.9500 . ?
C8 C9 1.3889(13) . ?
C9 H9 0.9500 . ?
C9 C10 1.3932(14) . ?
C10 H10 0.9500 . ?
C10 C11 1.3903(14) . ?
C11 H11 0.9500 . ?
C11 C12 1.3949(13) . ?
C12 H12 0.9500 . ?
C13 H13 1.0000 . ?
C13 C14 1.5220(13) . ?
C13 C20 1.5228(13) . ?
C14 C15 1.3972(13) . ?
C14 C19 1.3902(13) . ?
C15 H15 0.9500 . ?
C15 C16 1.3856(14) . ?
C16 H16 0.9500 . ?
C16 C17 1.3951(14) . ?
C17 C18 1.3914(14) . ?
C18 H18 0.9500 . ?
C18 C19 1.3961(14) . ?
C19 H19 0.9500 . ?
C20 C21 1.3979(13) . ?
C20 C25 1.3853(13) . ?
C21 H21 0.9500 . ?
C21 C22 1.3809(14) . ?
C22 H22 0.9500 . ?
C22 C23 1.3963(15) . ?
C23 C24 1.3869(16) . ?
C24 H24 0.9500 . ?
C24 C25 1.4009(15) . ?
C25 H25 0.9500 . ?
C26 H26A 0.9800 . ?
C26 H26B 0.9800 . ?
C26 H26C 0.9800 . ?
C27 H27A 0.9800 . ?
C27 H27B 0.9800 . ?
C27 H27C 0.9800 . ?

loop_
_geom_torsion_atom_site_label_1
_geom_torsion_atom_site_label_2
_geom_torsion_atom_site_label_3
_geom_torsion_atom_site_label_4
_geom_torsion
_geom_torsion_site_symmetry_1
_geom_torsion_site_symmetry_2
_geom_torsion_site_symmetry_3
_geom_torsion_site_symmetry_4
_geom_torsion_publ_flag
S1 N1 C13 C14 101.73(8) . . . . ?
S1 N1 C13 C20 -137.58(7) . . . . ?
S1 C1 C2 C3 175.24(8) . . . . ?
S1 C1 C6 C5 -175.54(8) . . . . ?
S1 C7 C8 C9 179.06(7) . . . . ?
S1 C7 C12 C11 -179.48(7) . . . . ?
O1 S1 N1 C13 -75.50(9) . . . . ?
O1 S1 C1 C2 26.94(9) . . . . ?
O1 S1 C1 C6 -156.00(8) . . . . ?
O1 S1 C7 C8 175.42(7) . . . . ?
O1 S1 C7 C12 -5.84(9) . . . . ?
O2 C23 C24 C25 179.26(9) . . . . ?
O3 C17 C18 C19 178.92(9) . . . . ?
N1 S1 C1 C2 159.03(8) . . . . ?
N1 S1 C1 C6 -23.91(9) . . . . ?
N1 S1 C7 C8 38.48(9) . . . . ?
N1 S1 C7 C12 -142.78(8) . . . . ?
N1 C13 C14 C15 25.05(12) . . . . ?
N1 C13 C14 C19 -158.27(8) . . . . ?
N1 C13 C20 C21 -63.83(11) . . . . ?
N1 C13 C20 C25 114.20(10) . . . . ?
C1 S1 N1 C13 162.51(7) . . . . ?
C1 S1 C7 C8 -71.07(8) . . . . ?
C1 S1 C7 C12 107.67(8) . . . . ?
C1 C2 C3 C4 0.52(16) . . . . ?
C2 C1 C6 C5 1.41(15) . . . . ?
C2 C3 C4 C5 1.11(16) . . . . ?
C3 C4 C5 C6 -1.51(16) . . . . ?
C4 C5 C6 C1 0.25(16) . . . . ?
C6 C1 C2 C3 -1.80(15) . . . . ?
C7 S1 N1 C13 52.37(9) . . . . ?
C7 S1 C1 C2 -84.97(8) . . . . ?
C7 S1 C1 C6 92.09(9) . . . . ?
C7 C8 C9 C10 0.03(14) . . . . ?
C8 C7 C12 C11 -0.78(14) . . . . ?
C8 C9 C10 C11 0.04(15) . . . . ?
C9 C10 C11 C12 -0.48(15) . . . . ?
C10 C11 C12 C7 0.84(14) . . . . ?
C12 C7 C8 C9 0.35(14) . . . . ?
C13 C14 C15 C16 174.40(9) . . . . ?
C13 C14 C19 C18 -173.96(9) . . . . ?
C13 C20 C21 C22 178.32(9) . . . . ?
C13 C20 C25 C24 -178.01(9) . . . . ?
C14 C13 C20 C21 57.68(11) . . . . ?
C14 C13 C20 C25 -124.30(10) . . . . ?
C14 C15 C16 C17 -0.51(15) . . . . ?
C15 C14 C19 C18 2.83(14) . . . . ?
C15 C16 C17 O3 -178.31(9) . . . . ?
C15 C16 C17 C18 2.95(15) . . . . ?
C16 C17 C18 C19 -2.47(15) . . . . ?
C17 C18 C19 C14 -0.45(15) . . . . ?
C19 C14 C15 C16 -2.34(14) . . . . ?
C20 C13 C14 C15 -93.29(10) . . . . ?
C20 C13 C14 C19 83.38(11) . . . . ?
C20 C21 C22 C23 -0.56(16) . . . . ?
C21 C20 C25 C24 0.04(15) . . . . ?
C21 C22 C23 O2 -179.04(9) . . . . ?
C21 C22 C23 C24 0.67(15) . . . . ?
C22 C23 C24 C25 -0.42(15) . . . . ?
C23 C24 C25 C20 0.07(16) . . . . ?
C25 C20 C21 C22 0.21(15) . . . . ?
C26 O2 C23 C22 178.13(10) . . . . ?
C26 O2 C23 C24 -1.56(15) . . . . ?
C27 O3 C17 C16 175.86(9) . . . . ?
C27 O3 C17 C18 -5.47(15) . . . . ?
